data_2210202
loop_
_publ_author_name
'Tatiana N. Drebushchak'
'Heidrun Sowa'
'Yuryi V. Seryotkin'
'Elena V. Boldyreva'
'Hans Ahsbahs'

_publ_section_title
;
 <small>L</small>-Serine III at 8.0 GPa
;
_journal_coeditor_code CV2104
_journal_issue 9
_journal_name_full 'Acta Crystallographica Section E'
_journal_page_first o4052
_journal_page_last o4054
_journal_paper_doi 10.1107/S1600536806032508
_journal_volume 62
_journal_year 2006
_chemical_formula_moiety 'C3 H7 N O3'
_chemical_formula_sum 'C3 H7 N O3'
_chemical_formula_weight 105.10
_chemical_name_common 'L-serine III'
_chemical_name_systematic
;
L-serine
;
_space_group_IT_number 19
_symmetry_cell_setting orthorhombic
_symmetry_space_group_name_Hall 'P 2ac 2ab'
_symmetry_space_group_name_H-M 'P 21 21 21'
_atom_sites_solution_hydrogens geom
_atom_sites_solution_primary direct
_atom_sites_solution_secondary difmap
_audit_creation_method SHELXL-97
_cell_angle_alpha 90.00
_cell_angle_beta 90.00
_cell_angle_gamma 90.00
_cell_formula_units_Z 4
_cell_length_a 5.6117(9)
_cell_length_b 6.556(2)
_cell_length_c 9.5321(12)
_cell_measurement_reflns_used 16
_cell_measurement_temperature 295(2)
_cell_measurement_theta_max 22
_cell_measurement_theta_min 8
_cell_volume 350.69(13)
_computing_cell_refinement
;
in-home program, reflections in 8 positions (King & Finger, 1979)
;
_computing_data_collection
;
in house program, fixed \f mode (Finger & King, 1978)
;
_computing_data_reduction 'in-home program, profile analysis'
_computing_molecular_graphics
;
ORTEP-3 for Windows (Farrugia, 1997) and PowderCell (Kraus & Nolze,
1999)
;
_computing_publication_material
;
WinGX (Farrugia, 1999) and SHELXL97
;
_computing_structure_refinement 'SHELXL97 (Sheldrick, 1997)'
_computing_structure_solution
;
starting model for L-serine II (Moggach <i>et al.</i>,  2005)
;
_diffrn_ambient_temperature 295(2)
_diffrn_measured_fraction_theta_full 0.670
_diffrn_measured_fraction_theta_max 0.670
_diffrn_measurement_device_type
;
Stoe four-circle
;
_diffrn_measurement_method
;
fixed-\f mode, \w scans
;
_diffrn_radiation_monochromator graphite
_diffrn_radiation_source 'fine-focus sealed tube'
_diffrn_radiation_type MoK\a
_diffrn_radiation_wavelength 0.71073
_diffrn_reflns_av_R_equivalents 0.0711
_diffrn_reflns_av_sigmaI/netI 2.9991
_diffrn_reflns_limit_h_max 5
_diffrn_reflns_limit_h_min -5
_diffrn_reflns_limit_k_max 4
_diffrn_reflns_limit_k_min -4
_diffrn_reflns_limit_l_max 8
_diffrn_reflns_limit_l_min -8
_diffrn_reflns_number 426
_diffrn_reflns_theta_full 19.98
_diffrn_reflns_theta_max 19.98
_diffrn_reflns_theta_min 3.77
_diffrn_standards_decay_% 0
_diffrn_standards_interval_count 20
_diffrn_standards_interval_time 300
_diffrn_standards_number 2
_exptl_absorpt_coefficient_mu 0.178
_exptl_absorpt_correction_type none
_exptl_crystal_colour colourless
_exptl_crystal_density_diffrn 1.991
_exptl_crystal_density_method 'not measured'
_exptl_crystal_description block
_exptl_crystal_F_000 224
_exptl_crystal_size_max 0.16
_exptl_crystal_size_mid 0.08
_exptl_crystal_size_min 0.05
_refine_diff_density_max 0.168
_refine_diff_density_min -0.198
_refine_ls_extinction_method none
_refine_ls_goodness_of_fit_ref 0.388
_refine_ls_hydrogen_treatment constr
_refine_ls_matrix_type full
_refine_ls_number_parameters 30
_refine_ls_number_reflns 217
_refine_ls_number_restraints 0
_refine_ls_restrained_S_all 0.388
_refine_ls_R_factor_all 0.1562
_refine_ls_R_factor_gt 0.0455
_refine_ls_shift/su_max 0.000
_refine_ls_shift/su_mean 0.000
_refine_ls_structure_factor_coef Fsqd
_refine_ls_weighting_details 'calc w=1/[\s^2^(Fo^2^)'
_refine_ls_weighting_scheme calc
_refine_ls_wR_factor_gt 0.0654
_refine_ls_wR_factor_ref 0.0872
_reflns_number_gt 53
_reflns_number_total 217
_reflns_threshold_expression I>2\s(I)
_cod_data_source_file cv2104.cif
_cod_data_source_block I
_cod_database_code 2210202
_cod_database_fobs_code 2210202

loop_
_symmetry_equiv_pos_as_xyz
'x, y, z'
'-x+1/2, -y, z+1/2'
'-x, y+1/2, -z+1/2'
'x+1/2, -y+1/2, -z'

loop_
_atom_site_type_symbol
_atom_site_label
_atom_site_fract_x
_atom_site_fract_y
_atom_site_fract_z
_atom_site_U_iso_or_equiv
_atom_site_adp_type
_atom_site_calc_flag
_atom_site_refinement_flags
_atom_site_occupancy
C C1 -0.015(2) 0.225(3) 0.2179(12) 0.005(3) Uiso d . 1
C C2 0.233(2) 0.160(3) 0.2521(11) 0.007(3) Uiso d . 1
H H1 0.2514 0.0147 0.2298 0.009 Uiso calc R 1
C C3 0.297(2) 0.193(3) 0.4005(12) 0.019(4) Uiso d . 1
H H6 0.1797 0.1310 0.4616 0.023 Uiso calc R 1
H H5 0.4516 0.1333 0.4206 0.023 Uiso calc R 1
N N1 0.4054(14) 0.278(3) 0.1691(10) 0.008(3) Uiso d . 1
H H3 0.5528 0.2397 0.1915 0.012 Uiso calc R 1
H H4 0.3874 0.4102 0.1875 0.012 Uiso calc R 1
H H2 0.3804 0.2556 0.0782 0.012 Uiso calc R 1
O O1 -0.0521(12) 0.303(3) 0.1009(8) 0.015(3) Uiso d . 1
O O2 -0.1719(15) 0.1822(19) 0.3068(6) 0.011(3) Uiso d . 1
O O3 0.3045(18) 0.4089(18) 0.4226(11) 0.005(2) Uiso d . 1
H H7 0.3169 0.4326 0.5068 0.008 Uiso calc R 1

loop_
_atom_type_symbol
_atom_type_description
_atom_type_scat_dispersion_real
_atom_type_scat_dispersion_imag
_atom_type_scat_source
C C 0.0033 0.0016 'International Tables Vol C Tables 4.2.6.8 and 6.1.1.4'
H H 0.0000 0.0000 'International Tables Vol C Tables 4.2.6.8 and 6.1.1.4'
N N 0.0061 0.0033 'International Tables Vol C Tables 4.2.6.8 and 6.1.1.4'
O O 0.0106 0.0060 'International Tables Vol C Tables 4.2.6.8 and 6.1.1.4'

loop_
_geom_angle_atom_site_label_1
_geom_angle_atom_site_label_2
_geom_angle_atom_site_label_3
_geom_angle
_geom_angle_publ_flag
O1 C1 O2 125.4(11) yes
O1 C1 C2 118.0(10) yes
O2 C1 C2 116.4(9) yes
N1 C2 C3 106.1(11) yes
N1 C2 C1 110.2(11) yes
C3 C2 C1 113.2(10) yes
N1 C2 H1 109.1 ?
C3 C2 H1 109.1 ?
C1 C2 H1 109.1 ?
O3 C3 C2 107.2(11) yes
O3 C3 H6 110.3 ?
C2 C3 H6 110.3 ?
O3 C3 H5 110.3 ?
C2 C3 H5 110.3 ?
H6 C3 H5 108.5 ?
C2 N1 H3 109.5 ?
C2 N1 H4 109.5 ?
H3 N1 H4 109.5 ?
C2 N1 H2 109.5 ?
H3 N1 H2 109.5 ?
H4 N1 H2 109.5 ?
C3 O3 H7 109.5 ?

loop_
_geom_bond_atom_site_label_1
_geom_bond_atom_site_label_2
_geom_bond_distance
_geom_bond_publ_flag
C1 O1 1.244(12) yes
C1 O2 1.254(11) yes
C1 C2 1.492(16) yes
C2 N1 1.469(16) yes
C2 C3 1.476(13) yes
C2 H1 0.9800 ?
C3 O3 1.430(19) yes
C3 H6 0.9700 ?
C3 H5 0.9700 ?
N1 H3 0.8900 ?
N1 H4 0.8900 ?
N1 H2 0.8900 ?
O3 H7 0.8200 ?

loop_
_geom_hbond_atom_site_label_D
_geom_hbond_atom_site_label_H
_geom_hbond_atom_site_label_A
_geom_hbond_site_symmetry_A
_geom_hbond_distance_DH
_geom_hbond_distance_HA
_geom_hbond_distance_DA
_geom_hbond_angle_DHA
_geom_hbond_publ_flag
N1 H3 O2 1_655 0.89 1.93 2.782(11) 159 yes
N1 H3 O1 1_655 0.89 2.41 3.117(11) 136 yes
N1 H4 O2 3 0.89 2.16 2.966(19) 151 yes
N1 H2 O1 4 0.89 1.79 2.639(12) 159 yes
O3 H7 O2 4_556 0.82 1.93 2.651(13) 146 yes
O3 H7 O1 2_565 0.82 2.36 2.898(15) 124 yes
N1 H3 O3 3_645 0.89 2.55 3.04(2) 115 yes

loop_
_geom_torsion_atom_site_label_1
_geom_torsion_atom_site_label_2
_geom_torsion_atom_site_label_3
_geom_torsion_atom_site_label_4
_geom_torsion
_geom_torsion_publ_flag
O1 C1 C2 N1 25(2) yes
O2 C1 C2 N1 -159.9(13) yes
O1 C1 C2 C3 143.7(15) yes
O2 C1 C2 C3 -41(2) yes
N1 C2 C3 O3 53.8(14) yes
C1 C2 C3 O3 -67.2(14) yes

loop_
_cod_related_entry_id
_cod_related_entry_database
_cod_related_entry_code
1 ChemSpider 5736
